data_7006031
loop_
_publ_author_name
'Tanabe, Yoshiaki'
'Kajitani, Hidenobu'
'Iwasaki, Masakazu'
'Ishii, Youichi'

_publ_section_title
;
 Synthesis and reactivities of a bis(cyanamido)-capped triruthenium
 complex.
;
_journal_issue 41
_journal_name_full 'Dalton transactions (Cambridge, England : 2003)'
_journal_page_first 4701
_journal_page_last 4707
_journal_paper_doi 10.1039/b708328a
_journal_year 2007
_chemical_formula_moiety 'C47 H62 Cl2 N4 Ru3 '
_chemical_formula_sum 'C47 H62 Cl2 N4 Ru3'
_chemical_formula_weight 1057.15
_space_group_IT_number 2
_symmetry_cell_setting triclinic
_symmetry_Int_Tables_number 2
_symmetry_space_group_name_Hall '-P 1'
_symmetry_space_group_name_H-M 'P -1'
_cell_angle_alpha 102.402(2)
_cell_angle_beta 101.621(2)
_cell_angle_gamma 107.735(4)
_cell_formula_units_Z 2
_cell_length_a 10.706(3)
_cell_length_b 15.137(5)
_cell_length_c 15.986(5)
_cell_measurement_reflns_used 5411
_cell_measurement_temperature 123.1
_cell_measurement_theta_max 27.5
_cell_measurement_theta_min 3.1
_cell_volume 2308.7(12)
_computing_cell_refinement CrystalClear
_computing_data_collection CrystalClear
_computing_data_reduction CrystalStructure
_computing_publication_material 'CrystalStructure 3.7.0'
_computing_structure_refinement CRYSTALS
_computing_structure_solution SHELXS97
_diffrn_detector_area_resol_mean 7.31
_diffrn_measured_fraction_theta_full 0.938
_diffrn_measured_fraction_theta_max 0.938
_diffrn_measurement_device_type 'Rigaku Mercury'
_diffrn_measurement_method \w
_diffrn_radiation_type 'Mo K\a'
_diffrn_radiation_wavelength 0.71070
_diffrn_reflns_av_R_equivalents 0.056
_diffrn_reflns_limit_h_max 13
_diffrn_reflns_limit_h_min -8
_diffrn_reflns_limit_k_max 19
_diffrn_reflns_limit_k_min -19
_diffrn_reflns_limit_l_max 19
_diffrn_reflns_limit_l_min -20
_diffrn_reflns_number 17264
_diffrn_reflns_theta_full 27.48
_diffrn_reflns_theta_max 27.48
_exptl_absorpt_coefficient_mu 1.121
_exptl_absorpt_correction_T_max 0.894
_exptl_absorpt_correction_T_min 0.637
_exptl_absorpt_correction_type multi-scan
_exptl_absorpt_process_details 'Jacobson, R. (1998) Private communication'
_exptl_crystal_colour dark_red
_exptl_crystal_density_diffrn 1.521
_exptl_crystal_density_method 'not measured'
_exptl_crystal_description prism
_exptl_crystal_F_000 1076.00
_exptl_crystal_size_max 0.20
_exptl_crystal_size_mid 0.10
_exptl_crystal_size_min 0.10
_refine_diff_density_max 0.88
_refine_diff_density_min -0.90
_refine_ls_extinction_method none
_refine_ls_goodness_of_fit_ref 1.000
_refine_ls_hydrogen_treatment mixed
_refine_ls_number_parameters 568
_refine_ls_number_reflns 5758
_refine_ls_R_factor_gt 0.0482
_refine_ls_shift/su_max 0.0000
_refine_ls_structure_factor_coef F
_refine_ls_weighting_details 'w = 1/[0.0004Fo^2^ + 0.7090\s(Fo^2^)]'
_refine_ls_weighting_scheme calc
_refine_ls_wR_factor_ref 0.0505
_reflns_number_gt 5684
_reflns_number_total 9936
_reflns_threshold_expression F^2^>2.0\s(F^2^)
_cod_data_source_file b708328a.txt
_cod_data_source_block '__[(Cp*Ru)3(Cl)(NCN)(NCNH2)]Cl.1.5C6H6'
_cod_original_cell_volume 2308.8(12)
_cod_original_formula_sum 'C47 H62 Cl2 N4 Ru3 '
_cod_database_code 7006031

loop_
_symmetry_equiv_pos_site_id
_symmetry_equiv_pos_as_xyz
1 +X,+Y,+Z
2 -X,-Y,-Z

loop_
_atom_site_label
_atom_site_type_symbol
_atom_site_fract_x
_atom_site_fract_y
_atom_site_fract_z
_atom_site_U_iso_or_equiv
_atom_site_adp_type
_atom_site_occupancy
_atom_site_symmetry_multiplicity
_atom_site_calc_flag
_atom_site_refinement_flags
_atom_site_disorder_assembly
_atom_site_disorder_group
Ru(1) Ru 1.19231(6) 0.75510(4) 0.75571(4) 0.01420(16) Uani 1.00 1 d . . .
Ru(2) Ru 0.97249(6) 0.81599(4) 0.74532(4) 0.01408(16) Uani 1.00 1 d . . .
Ru(3) Ru 0.98604(6) 0.62930(4) 0.80636(4) 0.01529(17) Uani 1.00 1 d . . .
Cl(1) Cl 0.79484(18) 0.68165(12) 0.76271(12) 0.0207(5) Uani 1.00 1 d . . .
Cl(2) Cl 0.9634(2) 0.65301(13) 0.44636(12) 0.0257(5) Uani 1.00 1 d . . .
N(1) N 1.0059(5) 0.7103(3) 0.6582(3) 0.0147(16) Uani 1.00 1 d . . .
N(2) N 0.9720(6) 0.5473(4) 0.6098(4) 0.0160(18) Uani 1.00 1 d . . .
N(3) N 1.0889(5) 0.7781(4) 0.8442(3) 0.0146(16) Uani 1.00 1 d . . .
N(4) N 1.1994(6) 0.8801(4) 1.0031(4) 0.0253(19) Uani 1.00 1 d . . .
C(1) C 0.9955(6) 0.6247(5) 0.6791(4) 0.019(2) Uani 1.00 1 d . . .
C(2) C 1.1484(7) 0.8327(5) 0.9300(5) 0.019(2) Uani 1.00 1 d . . .
C(3) C 1.3917(7) 0.8725(5) 0.7901(5) 0.022(2) Uani 1.00 1 d . . .
C(4) C 1.4126(7) 0.8022(5) 0.8322(5) 0.024(2) Uani 1.00 1 d . . .
C(5) C 1.3807(7) 0.7133(5) 0.7644(5) 0.022(2) Uani 1.00 1 d . . .
C(6) C 1.3358(6) 0.7275(5) 0.6795(5) 0.020(2) Uani 1.00 1 d . . .
C(7) C 1.3435(7) 0.8265(5) 0.6956(5) 0.021(2) Uani 1.00 1 d . . .
C(8) C 1.4331(8) 0.9777(5) 0.8397(5) 0.030(2) Uani 1.00 1 d . . .
C(9) C 1.4737(8) 0.8221(6) 0.9301(5) 0.037(2) Uani 1.00 1 d . . .
C(10) C 1.4074(8) 0.6248(5) 0.7761(6) 0.037(2) Uani 1.00 1 d . . .
C(11) C 1.2961(7) 0.6550(6) 0.5913(5) 0.035(2) Uani 1.00 1 d . . .
C(12) C 1.3195(8) 0.8703(6) 0.6215(5) 0.034(2) Uani 1.00 1 d . . .
C(13) C 0.9981(8) 0.9691(5) 0.8050(5) 0.024(2) Uani 1.00 1 d . . .
C(14) C 1.0335(7) 0.9651(5) 0.7235(5) 0.024(2) Uani 1.00 1 d . . .
C(15) C 0.9178(8) 0.8983(5) 0.6532(5) 0.024(2) Uani 1.00 1 d . . .
C(16) C 0.8095(7) 0.8634(5) 0.6895(5) 0.019(2) Uani 1.00 1 d . . .
C(17) C 0.8596(7) 0.9066(5) 0.7850(5) 0.022(2) Uani 1.00 1 d . . .
C(18) C 1.0838(9) 1.0351(6) 0.8958(5) 0.047(3) Uani 1.00 1 d . . .
C(19) C 1.1568(8) 1.0335(6) 0.7118(6) 0.044(3) Uani 1.00 1 d . . .
C(20) C 0.9101(9) 0.8760(6) 0.5552(5) 0.043(3) Uani 1.00 1 d . . .
C(21) C 0.6668(7) 0.7969(5) 0.6363(5) 0.035(2) Uani 1.00 1 d . . .
C(22) C 0.7747(9) 0.8952(6) 0.8498(5) 0.036(2) Uani 1.00 1 d . . .
C(23) C 0.9509(8) 0.5904(5) 0.9298(4) 0.022(2) Uani 1.00 1 d . . .
C(24) C 0.8395(7) 0.5238(5) 0.8555(5) 0.020(2) Uani 1.00 1 d . . .
C(25) C 0.8911(7) 0.4715(5) 0.7954(5) 0.019(2) Uani 1.00 1 d . . .
C(26) C 1.0367(7) 0.5056(5) 0.8311(4) 0.0170(16) Uiso 1.00 1 d . . .
C(27) C 1.0758(8) 0.5813(5) 0.9155(5) 0.025(2) Uani 1.00 1 d . . .
C(28) C 0.9435(9) 0.6564(6) 1.0114(5) 0.041(2) Uani 1.00 1 d . . .
C(29) C 0.6923(8) 0.5076(6) 0.8448(5) 0.036(2) Uani 1.00 1 d . . .
C(30) C 0.8070(7) 0.3869(5) 0.7143(5) 0.032(2) Uani 1.00 1 d . . .
C(31) C 1.1255(7) 0.4572(5) 0.7954(5) 0.027(2) Uani 1.00 1 d . . .
C(32) C 1.2131(8) 0.6292(5) 0.9812(5) 0.031(2) Uani 1.00 1 d . . .
C(33) C 0.6914(9) 0.0544(6) 0.7074(6) 0.041(3) Uani 1.00 1 d . . .
C(34) C 0.8043(10) 0.1146(6) 0.7741(6) 0.036(2) Uani 1.00 1 d . . .
C(35) C 0.9159(9) 0.1695(5) 0.7554(6) 0.038(2) Uani 1.00 1 d . . .
C(36) C 0.9139(9) 0.1652(6) 0.6690(6) 0.039(3) Uani 1.00 1 d . . .
C(37) C 0.8006(10) 0.1021(7) 0.6001(6) 0.047(3) Uani 1.00 1 d . . .
C(38) C 0.6877(9) 0.0471(7) 0.6195(6) 0.048(3) Uani 1.00 1 d . . .
C(39) C 0.3429(9) 0.3077(6) 0.8125(7) 0.049(3) Uani 1.00 1 d . . .
C(40) C 0.4305(10) 0.2701(7) 0.8545(7) 0.054(3) Uani 1.00 1 d . . .
C(41) C 0.5010(9) 0.2258(6) 0.8092(9) 0.055(3) Uani 1.00 1 d . . .
C(42) C 0.4807(9) 0.2156(6) 0.7196(9) 0.062(3) Uani 1.00 1 d . . .
C(43) C 0.3912(10) 0.2517(7) 0.6765(8) 0.059(3) Uani 1.00 1 d . . .
C(44) C 0.3214(9) 0.2984(7) 0.7235(7) 0.049(3) Uani 1.00 1 d . . .
C(45) C 0.4947(11) 0.4619(7) 0.5686(6) 0.048(3) Uani 1.00 1 d . . .
C(46) C 0.6178(9) 0.5118(7) 0.5602(6) 0.044(2) Uani 1.00 1 d . . .
C(47) C 0.6237(9) 0.5500(6) 0.4908(7) 0.045(3) Uani 1.00 1 d . . .
H(1) H 0.947(7) 0.543(5) 0.556(5) 0.02(2) Uiso 1.00 1 c . . .
H(2) H 1.008(7) 0.510(5) 0.625(5) 0.03(2) Uiso 1.00 1 c . . .
H(3) H 1.4152 1.0124 0.7986 0.037 Uiso 1.00 1 c R . .
H(4) H 1.5280 1.0035 0.8706 0.037 Uiso 1.00 1 c R . .
H(5) H 1.3821 0.9840 0.8815 0.037 Uiso 1.00 1 c R . .
H(6) H 1.4971 0.8890 0.9597 0.045 Uiso 1.00 1 c R . .
H(7) H 1.5537 0.8063 0.9395 0.045 Uiso 1.00 1 c R . .
H(8) H 1.4093 0.7838 0.9534 0.045 Uiso 1.00 1 c R . .
H(9) H 1.3861 0.5797 0.7194 0.045 Uiso 1.00 1 c R . .
H(10) H 1.3520 0.5962 0.8098 0.045 Uiso 1.00 1 c R . .
H(11) H 1.5012 0.6425 0.8068 0.045 Uiso 1.00 1 c R . .
H(12) H 1.2971 0.5948 0.5994 0.042 Uiso 1.00 1 c R . .
H(13) H 1.3591 0.6768 0.5593 0.042 Uiso 1.00 1 c R . .
H(14) H 1.2067 0.6466 0.5586 0.042 Uiso 1.00 1 c R . .
H(15) H 1.2943 0.8223 0.5657 0.041 Uiso 1.00 1 c R . .
H(16) H 1.4010 0.9220 0.6271 0.041 Uiso 1.00 1 c R . .
H(17) H 1.2481 0.8947 0.6246 0.041 Uiso 1.00 1 c R . .
H(18) H 1.0306 1.0299 0.9366 0.056 Uiso 1.00 1 c R . .
H(19) H 1.1152 1.1002 0.8935 0.056 Uiso 1.00 1 c R . .
H(20) H 1.1600 1.0173 0.9148 0.056 Uiso 1.00 1 c R . .
H(21) H 1.2148 1.0761 0.7685 0.053 Uiso 1.00 1 c R . .
H(22) H 1.1300 1.0702 0.6752 0.053 Uiso 1.00 1 c R . .
H(23) H 1.2046 0.9979 0.6842 0.053 Uiso 1.00 1 c R . .
H(24) H 0.9965 0.9099 0.5486 0.051 Uiso 1.00 1 c R . .
H(25) H 0.8426 0.8960 0.5250 0.051 Uiso 1.00 1 c R . .
H(26) H 0.8863 0.8082 0.5303 0.051 Uiso 1.00 1 c R . .
H(27) H 0.6614 0.7801 0.5745 0.042 Uiso 1.00 1 c R . .
H(28) H 0.6047 0.8286 0.6460 0.042 Uiso 1.00 1 c R . .
H(29) H 0.6439 0.7397 0.6545 0.042 Uiso 1.00 1 c R . .
H(30) H 0.6832 0.8532 0.8180 0.044 Uiso 1.00 1 c R . .
H(31) H 0.7752 0.9569 0.8795 0.044 Uiso 1.00 1 c R . .
H(32) H 0.8122 0.8684 0.8926 0.044 Uiso 1.00 1 c R . .
H(33) H 1.0323 0.6882 1.0527 0.049 Uiso 1.00 1 c R . .
H(34) H 0.8836 0.6195 1.0383 0.049 Uiso 1.00 1 c R . .
H(35) H 0.9100 0.7035 0.9951 0.049 Uiso 1.00 1 c R . .
H(36) H 0.6835 0.5496 0.8949 0.043 Uiso 1.00 1 c R . .
H(37) H 0.6443 0.4421 0.8408 0.043 Uiso 1.00 1 c R . .
H(38) H 0.6551 0.5209 0.7918 0.043 Uiso 1.00 1 c R . .
H(39) H 0.7129 0.3778 0.7051 0.039 Uiso 1.00 1 c R . .
H(40) H 0.8211 0.3301 0.7227 0.039 Uiso 1.00 1 c R . .
H(41) H 0.8337 0.3994 0.6635 0.039 Uiso 1.00 1 c R . .
H(42) H 1.0719 0.4062 0.7421 0.032 Uiso 1.00 1 c R . .
H(43) H 1.1646 0.4315 0.8385 0.032 Uiso 1.00 1 c R . .
H(44) H 1.1963 0.5033 0.7828 0.032 Uiso 1.00 1 c R . .
H(45) H 1.2768 0.6069 0.9581 0.037 Uiso 1.00 1 c R . .
H(46) H 1.2096 0.6139 1.0355 0.037 Uiso 1.00 1 c R . .
H(47) H 1.2410 0.6975 0.9922 0.037 Uiso 1.00 1 c R . .
H(48) H 0.6139 0.0167 0.7212 0.049 Uiso 1.00 1 c R . .
H(49) H 0.8059 0.1188 0.8345 0.044 Uiso 1.00 1 c R . .
H(50) H 0.9955 0.2109 0.8027 0.046 Uiso 1.00 1 c R . .
H(51) H 0.9904 0.2057 0.6563 0.047 Uiso 1.00 1 c R . .
H(52) H 0.8003 0.0966 0.5397 0.057 Uiso 1.00 1 c R . .
H(53) H 0.6081 0.0046 0.5728 0.057 Uiso 1.00 1 c R . .
H(54) H 0.2973 0.3404 0.8456 0.059 Uiso 1.00 1 c R . .
H(55) H 0.4422 0.2749 0.9160 0.064 Uiso 1.00 1 c R . .
H(56) H 0.5637 0.2023 0.8395 0.066 Uiso 1.00 1 c R . .
H(57) H 0.5281 0.1838 0.6873 0.075 Uiso 1.00 1 c R . .
H(58) H 0.3770 0.2445 0.6144 0.070 Uiso 1.00 1 c R . .
H(59) H 0.2599 0.3234 0.6939 0.059 Uiso 1.00 1 c R . .
H(60) H 0.4911 0.4348 0.6168 0.063 Uiso 1.00 1 c R . .
H(61) H 0.6998 0.5200 0.6026 0.052 Uiso 1.00 1 c R . .
H(62) H 0.7095 0.5846 0.4840 0.053 Uiso 1.00 1 c R . .

loop_
_atom_site_aniso_label
_atom_site_aniso_U_11
_atom_site_aniso_U_22
_atom_site_aniso_U_33
_atom_site_aniso_U_12
_atom_site_aniso_U_13
_atom_site_aniso_U_23
Ru(1) 0.0132(3) 0.0145(3) 0.0150(3) 0.0049(2) 0.0039(2) 0.0050(2)
Ru(2) 0.0138(3) 0.0135(3) 0.0156(3) 0.0051(2) 0.0046(2) 0.0050(2)
Ru(3) 0.0169(3) 0.0141(3) 0.0160(3) 0.0050(2) 0.0056(2) 0.0067(2)
Cl(1) 0.0167(9) 0.0188(10) 0.0276(11) 0.0053(8) 0.0067(8) 0.0103(8)
Cl(2) 0.0372(11) 0.0233(11) 0.0217(10) 0.0140(9) 0.0119(9) 0.0090(8)
N(1) 0.018(3) 0.007(3) 0.018(3) 0.002(2) 0.005(2) 0.004(2)
N(2) 0.022(3) 0.013(3) 0.006(3) 0.007(3) -0.002(2) -0.006(2)
N(3) 0.010(3) 0.018(3) 0.019(3) 0.003(2) 0.009(2) 0.010(2)
N(4) 0.031(4) 0.021(3) 0.020(3) 0.009(3) 0.004(3) 0.003(3)
C(1) 0.010(3) 0.027(4) 0.020(4) 0.006(3) 0.002(3) 0.008(3)
C(2) 0.022(4) 0.019(4) 0.025(4) 0.012(3) 0.014(3) 0.011(3)
C(3) 0.016(4) 0.023(4) 0.029(4) 0.008(3) 0.005(3) 0.008(3)
C(4) 0.008(3) 0.036(5) 0.023(4) 0.004(3) 0.002(3) 0.008(4)
C(5) 0.015(4) 0.020(4) 0.029(4) 0.005(3) 0.005(3) 0.007(3)
C(6) 0.007(3) 0.027(4) 0.022(4) 0.006(3) 0.006(3) -0.001(3)
C(7) 0.013(3) 0.034(5) 0.022(4) 0.010(3) 0.010(3) 0.012(3)
C(8) 0.029(4) 0.023(4) 0.030(5) 0.004(3) 0.007(4) -0.002(3)
C(9) 0.025(4) 0.060(6) 0.031(5) 0.018(4) 0.009(4) 0.020(4)
C(10) 0.031(5) 0.037(5) 0.066(7) 0.023(4) 0.029(4) 0.029(5)
C(11) 0.024(4) 0.042(5) 0.038(5) 0.013(4) 0.015(4) 0.003(4)
C(12) 0.026(4) 0.047(5) 0.038(5) 0.012(4) 0.014(4) 0.028(4)
C(13) 0.032(4) 0.013(4) 0.025(4) 0.011(3) -0.000(3) 0.007(3)
C(14) 0.024(4) 0.015(4) 0.046(5) 0.011(3) 0.017(4) 0.021(4)
C(15) 0.029(4) 0.025(4) 0.028(4) 0.019(3) 0.012(3) 0.012(3)
C(16) 0.024(4) 0.014(4) 0.019(4) 0.011(3) -0.000(3) 0.007(3)
C(17) 0.026(4) 0.018(4) 0.034(5) 0.013(3) 0.017(3) 0.014(3)
C(18) 0.052(6) 0.030(5) 0.049(6) 0.022(4) -0.003(5) 0.000(4)
C(19) 0.032(5) 0.029(5) 0.087(8) 0.013(4) 0.029(5) 0.035(5)
C(20) 0.069(7) 0.055(6) 0.033(5) 0.047(5) 0.025(5) 0.026(4)
C(21) 0.025(4) 0.036(5) 0.042(5) 0.017(4) -0.000(4) 0.009(4)
C(22) 0.055(6) 0.041(5) 0.032(5) 0.029(4) 0.029(4) 0.018(4)
C(23) 0.038(4) 0.019(4) 0.012(4) 0.011(3) 0.012(3) 0.007(3)
C(24) 0.027(4) 0.018(4) 0.018(4) 0.007(3) 0.006(3) 0.011(3)
C(25) 0.021(4) 0.012(4) 0.024(4) 0.004(3) 0.009(3) 0.009(3)
C(27) 0.036(4) 0.026(4) 0.019(4) 0.016(4) 0.006(3) 0.017(3)
C(28) 0.070(6) 0.030(5) 0.036(5) 0.020(5) 0.035(5) 0.016(4)
C(29) 0.041(5) 0.035(5) 0.051(6) 0.021(4) 0.036(4) 0.021(4)
C(30) 0.027(4) 0.031(5) 0.049(5) 0.014(4) 0.016(4) 0.022(4)
C(31) 0.031(4) 0.026(4) 0.031(5) 0.015(4) 0.012(4) 0.015(4)
C(32) 0.045(5) 0.023(4) 0.027(4) 0.013(4) 0.005(4) 0.017(3)
C(33) 0.036(5) 0.052(6) 0.055(6) 0.023(5) 0.030(5) 0.033(5)
C(34) 0.060(6) 0.031(5) 0.039(5) 0.029(5) 0.023(5) 0.023(4)
C(35) 0.044(5) 0.018(4) 0.039(5) 0.001(4) 0.002(4) 0.005(4)
C(36) 0.052(6) 0.033(5) 0.049(6) 0.016(5) 0.029(5) 0.029(5)
C(37) 0.068(7) 0.086(8) 0.025(5) 0.053(6) 0.031(5) 0.034(5)
C(38) 0.041(5) 0.077(8) 0.029(5) 0.030(5) 0.003(4) 0.014(5)
C(39) 0.042(6) 0.032(6) 0.067(7) 0.012(4) 0.002(5) 0.017(5)
C(40) 0.049(6) 0.044(6) 0.053(7) 0.006(5) -0.012(5) 0.025(5)
C(41) 0.025(5) 0.020(5) 0.097(9) -0.006(4) -0.014(6) 0.021(6)
C(42) 0.023(5) 0.026(6) 0.120(11) 0.004(4) 0.004(6) 0.007(6)
C(43) 0.046(6) 0.039(6) 0.074(8) -0.005(5) 0.006(6) 0.024(6)
C(44) 0.029(5) 0.041(6) 0.077(8) 0.012(4) -0.002(5) 0.035(5)
C(45) 0.075(7) 0.048(6) 0.035(6) 0.034(6) 0.024(5) 0.016(5)
C(46) 0.031(5) 0.045(6) 0.033(5) 0.013(4) -0.013(4) -0.010(4)
C(47) 0.033(5) 0.026(5) 0.073(7) 0.006(4) 0.029(5) 0.001(5)

loop_
_atom_type_symbol
_atom_type_description
_atom_type_scat_dispersion_real
_atom_type_scat_dispersion_imag
_atom_type_scat_source
C C 0.003 0.002
;
International Tables for Crystallography
(1992, Vol. C, Tables 4.2.6.8 and 6.1.1.4)
;
H H 0.000 0.000
;
International Tables for Crystallography
(1992, Vol. C, Table 6.1.1.4)
;
N N 0.006 0.003
;
International Tables for Crystallography
(1992, Vol. C, Tables 4.2.6.8 and 6.1.1.4)
;
Cl Cl 0.148 0.159
;
International Tables for Crystallography
(1992, Vol. C, Tables 4.2.6.8 and 6.1.1.4)
;
Ru Ru -1.259 0.836
;
International Tables for Crystallography
(1992, Vol. C, Tables 4.2.6.8 and 6.1.1.4)
;

loop_
_geom_angle_atom_site_label_1
_geom_angle_atom_site_label_2
_geom_angle_atom_site_label_3
_geom_angle
_geom_angle_publ_flag
_geom_angle_site_symmetry_1
_geom_angle_site_symmetry_2
_geom_angle_site_symmetry_3
Ru(2) Ru(1) Ru(3) 70.21(2) ? . . .
Ru(2) Ru(1) N(1) 47.63(17) ? . . .
Ru(2) Ru(1) N(3) 49.13(18) ? . . .
Ru(2) Ru(1) C(1) 71.2(2) ? . . .
Ru(2) Ru(1) C(3) 114.5(2) ? . . .
Ru(2) Ru(1) C(4) 141.0(2) ? . . .
Ru(2) Ru(1) C(5) 176.84(19) ? . . .
Ru(2) Ru(1) C(6) 141.7(2) ? . . .
Ru(2) Ru(1) C(7) 114.7(2) ? . . .
Ru(3) Ru(1) N(1) 70.81(17) ? . . .
Ru(3) Ru(1) N(3) 47.11(15) ? . . .
Ru(3) Ru(1) C(1) 45.7(2) ? . . .
Ru(3) Ru(1) C(3) 150.8(2) ? . . .
Ru(3) Ru(1) C(4) 120.3(2) ? . . .
Ru(3) Ru(1) C(5) 112.8(2) ? . . .
Ru(3) Ru(1) C(6) 131.9(2) ? . . .
Ru(3) Ru(1) C(7) 168.70(19) ? . . .
N(1) Ru(1) N(3) 85.9(2) ? . . .
N(1) Ru(1) C(1) 36.6(2) ? . . .
N(1) Ru(1) C(3) 135.0(2) ? . . .
N(1) Ru(1) C(4) 166.2(2) ? . . .
N(1) Ru(1) C(5) 133.8(2) ? . . .
N(1) Ru(1) C(6) 104.3(2) ? . . .
N(1) Ru(1) C(7) 104.5(2) ? . . .
N(3) Ru(1) C(1) 83.8(2) ? . . .
N(3) Ru(1) C(3) 112.2(2) ? . . .
N(3) Ru(1) C(4) 107.6(2) ? . . .
N(3) Ru(1) C(5) 131.9(2) ? . . .
N(3) Ru(1) C(6) 168.9(2) ? . . .
N(3) Ru(1) C(7) 144.0(2) ? . . .
C(1) Ru(1) C(3) 162.9(3) ? . . .
C(1) Ru(1) C(4) 145.0(3) ? . . .
C(1) Ru(1) C(5) 111.6(2) ? . . .
C(1) Ru(1) C(6) 101.7(2) ? . . .
C(1) Ru(1) C(7) 124.8(2) ? . . .
C(3) Ru(1) C(4) 37.5(3) ? . . .
C(3) Ru(1) C(5) 62.4(2) ? . . .
C(3) Ru(1) C(6) 63.5(2) ? . . .
C(3) Ru(1) C(7) 38.2(2) ? . . .
C(4) Ru(1) C(5) 36.9(2) ? . . .
C(4) Ru(1) C(6) 62.5(2) ? . . .
C(4) Ru(1) C(7) 63.0(3) ? . . .
C(5) Ru(1) C(6) 37.1(3) ? . . .
C(5) Ru(1) C(7) 62.6(3) ? . . .
C(6) Ru(1) C(7) 38.2(3) ? . . .
Ru(1) Ru(2) Cl(1) 103.50(5) ? . . .
Ru(1) Ru(2) N(1) 48.53(15) ? . . .
Ru(1) Ru(2) N(3) 46.10(18) ? . . .
Ru(1) Ru(2) C(13) 122.3(2) ? . . .
Ru(1) Ru(2) C(14) 109.0(2) ? . . .
Ru(1) Ru(2) C(15) 124.1(2) ? . . .
Ru(1) Ru(2) C(16) 159.1(2) ? . . .
Ru(1) Ru(2) C(17) 156.93(17) ? . . .
Cl(1) Ru(2) N(1) 85.25(16) ? . . .
Cl(1) Ru(2) N(3) 79.46(15) ? . . .
Cl(1) Ru(2) C(13) 121.6(2) ? . . .
Cl(1) Ru(2) C(14) 147.5(2) ? . . .
Cl(1) Ru(2) C(15) 120.13(19) ? . . .
Cl(1) Ru(2) C(16) 87.1(2) ? . . .
Cl(1) Ru(2) C(17) 87.4(2) ? . . .
N(1) Ru(2) N(3) 84.2(2) ? . . .
N(1) Ru(2) C(13) 152.2(2) ? . . .
N(1) Ru(2) C(14) 116.1(2) ? . . .
N(1) Ru(2) C(15) 99.6(2) ? . . .
N(1) Ru(2) C(16) 116.1(2) ? . . .
N(1) Ru(2) C(17) 154.2(2) ? . . .
N(3) Ru(2) C(13) 106.3(2) ? . . .
N(3) Ru(2) C(14) 124.5(2) ? . . .
N(3) Ru(2) C(15) 160.2(2) ? . . .
N(3) Ru(2) C(16) 154.8(2) ? . . .
N(3) Ru(2) C(17) 118.7(2) ? . . .
C(13) Ru(2) C(14) 36.9(3) ? . . .
C(13) Ru(2) C(15) 62.2(2) ? . . .
C(13) Ru(2) C(16) 63.1(2) ? . . .
C(13) Ru(2) C(17) 37.8(2) ? . . .
C(14) Ru(2) C(15) 36.7(2) ? . . .
C(14) Ru(2) C(16) 62.0(2) ? . . .
C(14) Ru(2) C(17) 62.6(3) ? . . .
C(15) Ru(2) C(16) 37.3(3) ? . . .
C(15) Ru(2) C(17) 63.3(3) ? . . .
C(16) Ru(2) C(17) 38.7(2) ? . . .
Ru(1) Ru(3) Cl(1) 101.65(5) ? . . .
Ru(1) Ru(3) N(3) 45.05(18) ? . . .
Ru(1) Ru(3) C(1) 53.11(16) ? . . .
Ru(1) Ru(3) C(23) 138.93(16) ? . . .
Ru(1) Ru(3) C(24) 173.5(2) ? . . .
Ru(1) Ru(3) C(25) 140.4(2) ? . . .
Ru(1) Ru(3) C(26) 112.0(2) ? . . .
Ru(1) Ru(3) C(27) 110.9(2) ? . . .
Cl(1) Ru(3) N(3) 79.88(17) ? . . .
Cl(1) Ru(3) C(1) 83.1(2) ? . . .
Cl(1) Ru(3) C(23) 100.7(2) ? . . .
Cl(1) Ru(3) C(24) 84.7(2) ? . . .
Cl(1) Ru(3) C(25) 105.6(2) ? . . .
Cl(1) Ru(3) C(26) 143.07(18) ? . . .
Cl(1) Ru(3) C(27) 138.4(2) ? . . .
N(3) Ru(3) C(1) 88.5(2) ? . . .
N(3) Ru(3) C(23) 107.0(2) ? . . .
N(3) Ru(3) C(24) 136.3(2) ? . . .
N(3) Ru(3) C(25) 168.2(2) ? . . .
N(3) Ru(3) C(26) 135.3(2) ? . . .
N(3) Ru(3) C(27) 105.3(2) ? . . .
C(1) Ru(3) C(23) 164.4(2) ? . . .
C(1) Ru(3) C(24) 129.9(2) ? . . .
C(1) Ru(3) C(25) 102.4(2) ? . . .
C(1) Ru(3) C(26) 104.8(3) ? . . .
C(1) Ru(3) C(27) 137.3(3) ? . . .
C(23) Ru(3) C(24) 36.8(2) ? . . .
C(23) Ru(3) C(25) 62.0(2) ? . . .
C(23) Ru(3) C(26) 63.2(3) ? . . .
C(23) Ru(3) C(27) 37.9(3) ? . . .
C(24) Ru(3) C(25) 36.6(3) ? . . .
C(24) Ru(3) C(26) 62.3(3) ? . . .
C(24) Ru(3) C(27) 62.8(2) ? . . .
C(25) Ru(3) C(26) 37.6(2) ? . . .
C(25) Ru(3) C(27) 63.6(2) ? . . .
C(26) Ru(3) C(27) 38.9(2) ? . . .
Ru(2) Cl(1) Ru(3) 82.51(6) ? . . .
Ru(1) N(1) Ru(2) 83.84(17) ? . . .
Ru(1) N(1) C(1) 79.7(3) ? . . .
Ru(2) N(1) C(1) 117.8(5) ? . . .
Ru(1) N(3) Ru(2) 84.8(2) ? . . .
Ru(1) N(3) Ru(3) 87.8(2) ? . . .
Ru(1) N(3) C(2) 124.0(4) ? . . .
Ru(2) N(3) Ru(3) 100.87(19) ? . . .
Ru(2) N(3) C(2) 125.2(5) ? . . .
Ru(3) N(3) C(2) 123.2(5) ? . . .
Ru(1) C(1) Ru(3) 81.2(2) ? . . .
Ru(1) C(1) N(1) 63.8(3) ? . . .
Ru(1) C(1) N(2) 130.2(5) ? . . .
Ru(3) C(1) N(1) 114.6(5) ? . . .
Ru(3) C(1) N(2) 129.0(6) ? . . .
N(1) C(1) N(2) 115.5(7) ? . . .
N(3) C(2) N(4) 179.4(8) ? . . .
Ru(1) C(3) C(4) 72.9(3) ? . . .
Ru(1) C(3) C(7) 70.0(3) ? . . .
Ru(1) C(3) C(8) 128.6(6) ? . . .
C(4) C(3) C(7) 107.6(6) ? . . .
C(4) C(3) C(8) 123.2(6) ? . . .
C(7) C(3) C(8) 128.7(8) ? . . .
Ru(1) C(4) C(3) 69.6(4) ? . . .
Ru(1) C(4) C(5) 73.1(4) ? . . .
Ru(1) C(4) C(9) 128.7(5) ? . . .
C(3) C(4) C(5) 108.6(7) ? . . .
C(3) C(4) C(9) 125.2(7) ? . . .
C(5) C(4) C(9) 125.9(8) ? . . .
Ru(1) C(5) C(4) 69.9(4) ? . . .
Ru(1) C(5) C(6) 69.4(4) ? . . .
Ru(1) C(5) C(10) 132.8(5) ? . . .
C(4) C(5) C(6) 107.9(7) ? . . .
C(4) C(5) C(10) 127.4(7) ? . . .
C(6) C(5) C(10) 124.1(7) ? . . .
Ru(1) C(6) C(5) 73.6(4) ? . . .
Ru(1) C(6) C(7) 69.0(4) ? . . .
Ru(1) C(6) C(11) 125.4(4) ? . . .
C(5) C(6) C(7) 107.5(6) ? . . .
C(5) C(6) C(11) 125.9(7) ? . . .
C(7) C(6) C(11) 126.5(7) ? . . .
Ru(1) C(7) C(3) 71.7(4) ? . . .
Ru(1) C(7) C(6) 72.8(4) ? . . .
Ru(1) C(7) C(12) 126.8(5) ? . . .
C(3) C(7) C(6) 108.3(7) ? . . .
C(3) C(7) C(12) 129.0(7) ? . . .
C(6) C(7) C(12) 122.3(6) ? . . .
Ru(2) C(13) C(14) 73.8(4) ? . . .
Ru(2) C(13) C(17) 69.1(4) ? . . .
Ru(2) C(13) C(18) 128.0(6) ? . . .
C(14) C(13) C(17) 108.5(6) ? . . .
C(14) C(13) C(18) 126.8(7) ? . . .
C(17) C(13) C(18) 124.4(8) ? . . .
Ru(2) C(14) C(13) 69.3(4) ? . . .
Ru(2) C(14) C(15) 69.7(4) ? . . .
Ru(2) C(14) C(19) 136.2(6) ? . . .
C(13) C(14) C(15) 107.7(7) ? . . .
C(13) C(14) C(19) 125.8(6) ? . . .
C(15) C(14) C(19) 125.3(8) ? . . .
Ru(2) C(15) C(14) 73.6(5) ? . . .
Ru(2) C(15) C(16) 69.8(5) ? . . .
Ru(2) C(15) C(20) 126.8(6) ? . . .
C(14) C(15) C(16) 108.8(7) ? . . .
C(14) C(15) C(20) 124.8(7) ? . . .
C(16) C(15) C(20) 126.2(6) ? . . .
Ru(2) C(16) C(15) 72.9(5) ? . . .
Ru(2) C(16) C(17) 69.9(4) ? . . .
Ru(2) C(16) C(21) 124.8(5) ? . . .
C(15) C(16) C(17) 107.8(5) ? . . .
C(15) C(16) C(21) 125.2(7) ? . . .
C(17) C(16) C(21) 127.0(7) ? . . .
Ru(2) C(17) C(13) 73.1(5) ? . . .
Ru(2) C(17) C(16) 71.4(5) ? . . .
Ru(2) C(17) C(22) 126.0(6) ? . . .
C(13) C(17) C(16) 107.2(7) ? . . .
C(13) C(17) C(22) 126.8(6) ? . . .
C(16) C(17) C(22) 125.6(6) ? . . .
Ru(3) C(23) C(24) 72.4(4) ? . . .
Ru(3) C(23) C(27) 68.9(4) ? . . .
Ru(3) C(23) C(28) 126.3(6) ? . . .
C(24) C(23) C(27) 108.2(6) ? . . .
C(24) C(23) C(28) 127.3(8) ? . . .
C(27) C(23) C(28) 124.4(6) ? . . .
Ru(3) C(24) C(23) 70.8(4) ? . . .
Ru(3) C(24) C(25) 70.8(4) ? . . .
Ru(3) C(24) C(29) 126.8(6) ? . . .
C(23) C(24) C(25) 108.9(7) ? . . .
C(23) C(24) C(29) 125.8(7) ? . . .
C(25) C(24) C(29) 125.3(5) ? . . .
Ru(3) C(25) C(24) 72.6(4) ? . . .
Ru(3) C(25) C(26) 69.2(4) ? . . .
Ru(3) C(25) C(30) 129.5(6) ? . . .
C(24) C(25) C(26) 108.2(5) ? . . .
C(24) C(25) C(30) 125.9(6) ? . . .
C(26) C(25) C(30) 125.4(7) ? . . .
Ru(3) C(26) C(25) 73.2(4) ? . . .
Ru(3) C(26) C(27) 70.4(4) ? . . .
Ru(3) C(26) C(31) 130.9(6) ? . . .
C(25) C(26) C(27) 107.9(7) ? . . .
C(25) C(26) C(31) 124.2(5) ? . . .
C(27) C(26) C(31) 127.0(6) ? . . .
Ru(3) C(27) C(23) 73.2(5) ? . . .
Ru(3) C(27) C(26) 70.7(4) ? . . .
Ru(3) C(27) C(32) 128.2(6) ? . . .
C(23) C(27) C(26) 106.7(5) ? . . .
C(23) C(27) C(32) 125.6(7) ? . . .
C(26) C(27) C(32) 127.1(8) ? . . .
C(34) C(33) C(38) 120.5(9) ? . . .
C(33) C(34) C(35) 120.4(9) ? . . .
C(34) C(35) C(36) 120.3(7) ? . . .
C(35) C(36) C(37) 119.9(9) ? . . .
C(36) C(37) C(38) 119.4(9) ? . . .
C(33) C(38) C(37) 119.4(7) ? . . .
C(40) C(39) C(44) 120.2(11) ? . . .
C(39) C(40) C(41) 121.1(11) ? . . .
C(40) C(41) C(42) 119.6(11) ? . . .
C(41) C(42) C(43) 119.7(11) ? . . .
C(42) C(43) C(44) 120.5(12) ? . . .
C(39) C(44) C(43) 118.9(11) ? . . .
C(45) C(46) C(47) 119.7(9) ? . . .
C(1) N(2) H(1) 127(5) ? . . .
C(1) N(2) H(2) 112(4) ? . . .
H(1) N(2) H(2) 119(7) ? . . .
C(3) C(8) H(3) 109.5 ? . . .
C(3) C(8) H(4) 109.5 ? . . .
C(3) C(8) H(5) 109.5 ? . . .
H(3) C(8) H(4) 109.5 ? . . .
H(3) C(8) H(5) 109.5 ? . . .
H(4) C(8) H(5) 109.5 ? . . .
C(4) C(9) H(6) 109.5 ? . . .
C(4) C(9) H(7) 109.5 ? . . .
C(4) C(9) H(8) 109.5 ? . . .
H(6) C(9) H(7) 109.5 ? . . .
H(6) C(9) H(8) 109.5 ? . . .
H(7) C(9) H(8) 109.5 ? . . .
C(5) C(10) H(9) 109.5 ? . . .
C(5) C(10) H(10) 109.5 ? . . .
C(5) C(10) H(11) 109.5 ? . . .
H(9) C(10) H(10) 109.5 ? . . .
H(9) C(10) H(11) 109.5 ? . . .
H(10) C(10) H(11) 109.5 ? . . .
C(6) C(11) H(12) 109.5 ? . . .
C(6) C(11) H(13) 109.5 ? . . .
C(6) C(11) H(14) 109.5 ? . . .
H(12) C(11) H(13) 109.5 ? . . .
H(12) C(11) H(14) 109.5 ? . . .
H(13) C(11) H(14) 109.5 ? . . .
C(7) C(12) H(15) 109.5 ? . . .
C(7) C(12) H(16) 109.5 ? . . .
C(7) C(12) H(17) 109.5 ? . . .
H(15) C(12) H(16) 109.5 ? . . .
H(15) C(12) H(17) 109.5 ? . . .
H(16) C(12) H(17) 109.5 ? . . .
C(13) C(18) H(18) 109.5 ? . . .
C(13) C(18) H(19) 109.5 ? . . .
C(13) C(18) H(20) 109.5 ? . . .
H(18) C(18) H(19) 109.5 ? . . .
H(18) C(18) H(20) 109.5 ? . . .
H(19) C(18) H(20) 109.5 ? . . .
C(14) C(19) H(21) 109.5 ? . . .
C(14) C(19) H(22) 109.5 ? . . .
C(14) C(19) H(23) 109.5 ? . . .
H(21) C(19) H(22) 109.5 ? . . .
H(21) C(19) H(23) 109.5 ? . . .
H(22) C(19) H(23) 109.5 ? . . .
C(15) C(20) H(24) 109.5 ? . . .
C(15) C(20) H(25) 109.5 ? . . .
C(15) C(20) H(26) 109.5 ? . . .
H(24) C(20) H(25) 109.5 ? . . .
H(24) C(20) H(26) 109.5 ? . . .
H(25) C(20) H(26) 109.5 ? . . .
C(16) C(21) H(27) 109.5 ? . . .
C(16) C(21) H(28) 109.5 ? . . .
C(16) C(21) H(29) 109.5 ? . . .
H(27) C(21) H(28) 109.5 ? . . .
H(27) C(21) H(29) 109.5 ? . . .
H(28) C(21) H(29) 109.5 ? . . .
C(17) C(22) H(30) 109.5 ? . . .
C(17) C(22) H(31) 109.5 ? . . .
C(17) C(22) H(32) 109.5 ? . . .
H(30) C(22) H(31) 109.5 ? . . .
H(30) C(22) H(32) 109.5 ? . . .
H(31) C(22) H(32) 109.5 ? . . .
C(23) C(28) H(33) 109.5 ? . . .
C(23) C(28) H(34) 109.5 ? . . .
C(23) C(28) H(35) 109.5 ? . . .
H(33) C(28) H(34) 109.5 ? . . .
H(33) C(28) H(35) 109.5 ? . . .
H(34) C(28) H(35) 109.5 ? . . .
C(24) C(29) H(36) 109.5 ? . . .
C(24) C(29) H(37) 109.5 ? . . .
C(24) C(29) H(38) 109.5 ? . . .
H(36) C(29) H(37) 109.5 ? . . .
H(36) C(29) H(38) 109.5 ? . . .
H(37) C(29) H(38) 109.5 ? . . .
C(25) C(30) H(39) 109.5 ? . . .
C(25) C(30) H(40) 109.5 ? . . .
C(25) C(30) H(41) 109.5 ? . . .
H(39) C(30) H(40) 109.5 ? . . .
H(39) C(30) H(41) 109.5 ? . . .
H(40) C(30) H(41) 109.5 ? . . .
C(26) C(31) H(42) 109.5 ? . . .
C(26) C(31) H(43) 109.5 ? . . .
C(26) C(31) H(44) 109.5 ? . . .
H(42) C(31) H(43) 109.5 ? . . .
H(42) C(31) H(44) 109.5 ? . . .
H(43) C(31) H(44) 109.5 ? . . .
C(27) C(32) H(45) 109.5 ? . . .
C(27) C(32) H(46) 109.5 ? . . .
C(27) C(32) H(47) 109.5 ? . . .
H(45) C(32) H(46) 109.5 ? . . .
H(45) C(32) H(47) 109.5 ? . . .
H(46) C(32) H(47) 109.5 ? . . .
C(34) C(33) H(48) 119.7 ? . . .
C(38) C(33) H(48) 119.7 ? . . .
C(33) C(34) H(49) 119.8 ? . . .
C(35) C(34) H(49) 119.8 ? . . .
C(34) C(35) H(50) 119.9 ? . . .
C(36) C(35) H(50) 119.9 ? . . .
C(35) C(36) H(51) 120.0 ? . . .
C(37) C(36) H(51) 120.0 ? . . .
C(36) C(37) H(52) 120.3 ? . . .
C(38) C(37) H(52) 120.3 ? . . .
C(33) C(38) H(53) 120.3 ? . . .
C(37) C(38) H(53) 120.3 ? . . .
C(40) C(39) H(54) 119.9 ? . . .
C(44) C(39) H(54) 119.9 ? . . .
C(39) C(40) H(55) 119.5 ? . . .
C(41) C(40) H(55) 119.5 ? . . .
C(40) C(41) H(56) 120.2 ? . . .
C(42) C(41) H(56) 120.2 ? . . .
C(41) C(42) H(57) 120.1 ? . . .
C(43) C(42) H(57) 120.1 ? . . .
C(42) C(43) H(58) 119.8 ? . . .
C(44) C(43) H(58) 119.8 ? . . .
C(39) C(44) H(59) 120.6 ? . . .
C(43) C(44) H(59) 120.6 ? . . .
C(46) C(45) H(60) 119.5 ? . . .
C(45) C(46) H(61) 120.1 ? . . .
C(47) C(46) H(61) 120.1 ? . . .
C(46) C(47) H(62) 120.4 ? . . .

loop_
_geom_bond_atom_site_label_1
_geom_bond_atom_site_label_2
_geom_bond_distance
_geom_bond_publ_flag
_geom_bond_site_symmetry_1
_geom_bond_site_symmetry_2
Ru(1) Ru(2) 2.7650(10) ? . .
Ru(1) Ru(3) 2.8248(8) ? . .
Ru(1) N(1) 2.084(5) ? . .
Ru(1) N(3) 2.001(6) ? . .
Ru(1) C(1) 2.286(5) ? . .
Ru(1) C(3) 2.195(6) ? . .
Ru(1) C(4) 2.237(6) ? . .
Ru(1) C(5) 2.279(8) ? . .
Ru(1) C(6) 2.223(8) ? . .
Ru(1) C(7) 2.172(8) ? . .
Ru(2) Cl(1) 2.4350(19) ? . .
Ru(2) N(1) 2.055(6) ? . .
Ru(2) N(3) 2.100(6) ? . .
Ru(2) C(13) 2.217(8) ? . .
Ru(2) C(14) 2.275(8) ? . .
Ru(2) C(15) 2.225(9) ? . .
Ru(2) C(16) 2.184(8) ? . .
Ru(2) C(17) 2.165(9) ? . .
Ru(3) Cl(1) 2.440(2) ? . .
Ru(3) N(3) 2.071(5) ? . .
Ru(3) C(1) 2.044(8) ? . .
Ru(3) C(23) 2.246(8) ? . .
Ru(3) C(24) 2.267(8) ? . .
Ru(3) C(25) 2.245(7) ? . .
Ru(3) C(26) 2.193(8) ? . .
Ru(3) C(27) 2.189(9) ? . .
N(1) C(1) 1.385(10) ? . .
N(2) C(1) 1.347(9) ? . .
N(3) C(2) 1.346(8) ? . .
N(4) C(2) 1.150(9) ? . .
C(3) C(4) 1.425(13) ? . .
C(3) C(7) 1.431(10) ? . .
C(3) C(8) 1.499(10) ? . .
C(4) C(5) 1.431(10) ? . .
C(4) C(9) 1.494(11) ? . .
C(5) C(6) 1.431(12) ? . .
C(5) C(10) 1.493(13) ? . .
C(6) C(7) 1.437(12) ? . .
C(6) C(11) 1.478(10) ? . .
C(7) C(12) 1.492(13) ? . .
C(13) C(14) 1.423(13) ? . .
C(13) C(17) 1.421(10) ? . .
C(13) C(18) 1.492(10) ? . .
C(14) C(15) 1.417(8) ? . .
C(14) C(19) 1.482(12) ? . .
C(15) C(16) 1.411(12) ? . .
C(15) C(20) 1.510(12) ? . .
C(16) C(17) 1.441(10) ? . .
C(16) C(21) 1.497(8) ? . .
C(17) C(22) 1.513(13) ? . .
C(23) C(24) 1.426(8) ? . .
C(23) C(27) 1.442(13) ? . .
C(23) C(28) 1.496(12) ? . .
C(24) C(25) 1.417(12) ? . .
C(24) C(29) 1.487(12) ? . .
C(25) C(26) 1.431(9) ? . .
C(25) C(30) 1.499(9) ? . .
C(26) C(27) 1.457(9) ? . .
C(26) C(31) 1.493(12) ? . .
C(27) C(32) 1.480(9) ? . .
C(33) C(34) 1.349(10) ? . .
C(33) C(38) 1.377(15) ? . .
C(34) C(35) 1.362(14) ? . .
C(35) C(36) 1.364(14) ? . .
C(36) C(37) 1.379(11) ? . .
C(37) C(38) 1.378(15) ? . .
C(39) C(40) 1.375(16) ? . .
C(39) C(44) 1.365(17) ? . .
C(40) C(41) 1.364(17) ? . .
C(41) C(42) 1.37(2) ? . .
C(42) C(43) 1.381(17) ? . .
C(43) C(44) 1.394(17) ? . .
C(45) C(46) 1.354(15) ? . .
C(46) C(47) 1.360(16) ? . .
N(2) H(1) 0.83(8) ? . .
N(2) H(2) 0.83(9) ? . .
C(8) H(3) 0.950 ? . .
C(8) H(4) 0.950 ? . .
C(8) H(5) 0.950 ? . .
C(9) H(6) 0.950 ? . .
C(9) H(7) 0.950 ? . .
C(9) H(8) 0.950 ? . .
C(10) H(9) 0.950 ? . .
C(10) H(10) 0.950 ? . .
C(10) H(11) 0.950 ? . .
C(11) H(12) 0.950 ? . .
C(11) H(13) 0.950 ? . .
C(11) H(14) 0.950 ? . .
C(12) H(15) 0.950 ? . .
C(12) H(16) 0.950 ? . .
C(12) H(17) 0.950 ? . .
C(18) H(18) 0.950 ? . .
C(18) H(19) 0.950 ? . .
C(18) H(20) 0.950 ? . .
C(19) H(21) 0.950 ? . .
C(19) H(22) 0.950 ? . .
C(19) H(23) 0.950 ? . .
C(20) H(24) 0.950 ? . .
C(20) H(25) 0.950 ? . .
C(20) H(26) 0.950 ? . .
C(21) H(27) 0.950 ? . .
C(21) H(28) 0.950 ? . .
C(21) H(29) 0.950 ? . .
C(22) H(30) 0.950 ? . .
C(22) H(31) 0.950 ? . .
C(22) H(32) 0.950 ? . .
C(28) H(33) 0.950 ? . .
C(28) H(34) 0.950 ? . .
C(28) H(35) 0.950 ? . .
C(29) H(36) 0.950 ? . .
C(29) H(37) 0.950 ? . .
C(29) H(38) 0.950 ? . .
C(30) H(39) 0.950 ? . .
C(30) H(40) 0.950 ? . .
C(30) H(41) 0.950 ? . .
C(31) H(42) 0.950 ? . .
C(31) H(43) 0.950 ? . .
C(31) H(44) 0.950 ? . .
C(32) H(45) 0.950 ? . .
C(32) H(46) 0.950 ? . .
C(32) H(47) 0.950 ? . .
C(33) H(48) 0.950 ? . .
C(34) H(49) 0.950 ? . .
C(35) H(50) 0.950 ? . .
C(36) H(51) 0.950 ? . .
C(37) H(52) 0.950 ? . .
C(38) H(53) 0.950 ? . .
C(39) H(54) 0.950 ? . .
C(40) H(55) 0.950 ? . .
C(41) H(56) 0.950 ? . .
C(42) H(57) 0.950 ? . .
C(43) H(58) 0.950 ? . .
C(44) H(59) 0.950 ? . .
C(45) H(60) 0.950 ? . .
C(46) H(61) 0.950 ? . .
C(47) H(62) 0.950 ? . .
